data_7240193
loop_
_publ_author_name
'Z\"anker, Steffen'
'Scholz, Gudrun'
'Heise, Macel'
'Emmerling, Franziska'
'Kemnitz, Erhard'

_publ_section_title
;
 New 2D networks with direct fluorine-metal bonds: MF(CH3COO) (M: Sr, Ba,
 Pb)
;
_journal_name_full CrystEngComm
_journal_paper_doi 10.1039/D0CE00287A
_journal_year 2020
_chemical_compound_source 'mechanochemical synthesis'
_chemical_formula_moiety 'C4 H6 F1 O4 Sr2'
_chemical_formula_sum 'C4 H6 F O4 Sr2'
_chemical_formula_weight 312.326
_chemical_name_common "'strontium  fluorine acetate"
_chemical_name_mineral 'strontium fluorine acetate'
_space_group_IT_number 5
_space_group_name_Hall 'C 2y'
_space_group_name_H-M_alt 'C 1 2 1'
_symmetry_cell_setting monoclinic
_symmetry_Int_Tables_number 5
_symmetry_space_group_name_Hall 'C 2y'
_symmetry_space_group_name_H-M 'C 1 2 1'
_audit_update_record
;
2019-11-14 deposited with the CCDC.	2020-03-24 downloaded from the CCDC.
;
_cell_angle_alpha 90
_cell_angle_beta 89.93(3)
_cell_angle_gamma 90
_cell_formula_units_Z 2
_cell_length_a 5.7544(9)
_cell_length_b 5.7537(5)
_cell_length_c 12.7881(11)
_cell_measurement_temperature 298.15
_cell_volume 423.40(8)
_computing_cell_refinement 'TOPAS Academic (Coelho, 2007)'
_computing_molecular_graphics 'Diamond (Crystal Impact GbR,2014)'
_computing_publication_material 'publCIF (Westrip, 2010)'
_computing_structure_refinement 'TOPAS Academic (Coelho, 2007)'
_computing_structure_solution 'Expo 2014'
_diffrn_ambient_temperature 298.15
_diffrn_measurement_device_type 'x-ray tube'
_diffrn_radiation_probe x-ray
_diffrn_radiation_type 'Cu K\a1 K\a2'
_diffrn_radiation_wavelength 1.5406
_exptl_absorpt_coefficient_mu 16.57
_exptl_crystal_colour white
_exptl_crystal_density_diffrn 2.450
_exptl_crystal_density_method 'Not Measured'
_exptl_crystal_description layer
_pd_meas_2theta_range_max 80.0
_pd_meas_2theta_range_min 5.00
_pd_proc_2theta_range_inc 0.015
_pd_proc_info_excluded_regions none
_pd_proc_ls_prof_wR_factor 6.367
_pd_proc_number_of_points 4894
_pd_spec_mount_mode reflection
_pd_spec_shape cylinder
_pd_spec_size_axial 10
_pd_spec_size_equat 0.5
_pd_spec_size_thick 0.5
_refine_ls_goodness_of_fit_all 12.562
_refine_ls_R_I_factor 1.656
_cod_data_source_file d0ce00287a2.cif
_cod_data_source_block Sr
_cod_original_cell_volume 423.41(8)
_cod_original_sg_symbol_H-M 'C 2'
_cod_original_formula_sum 'C4 H6 F1 O4 Sr2'
_cod_database_code 7240193

loop_
_symmetry_equiv_pos_as_xyz
'x, y, z '
'-x, y, -z '
'x+1/2, y+1/2, z '
'-x+1/2, y+1/2, -z '

loop_
_atom_site_label
_atom_site_type_symbol
_atom_site_symmetry_multiplicity
_atom_site_fract_x
_atom_site_fract_y
_atom_site_fract_z
_atom_site_occupancy
_atom_site_B_iso_or_equiv
O1 O-2 4 0.060(6) 0.78(6) 0.236(5) 1 1.5
C1 C 4 0.210(17) 0.64(6) 0.270(5) 1 1.5
O2 O-2 4 0.344(14) 0.53(5) 0.209(3) 1 1.5
C2 C 4 0.22(2) 0.60(5) 0.386(3) 1 1.5
Sr1 Sr+2 4 0.249(3) 0.14(5) 0.1105(3) 1 1.5
F1 F-1 2 0 0.37(5) 0 1 1.5
H1 H 4 0.2758 0.4431 0.3986 1 1.5
H2 H 4 0.3245 0.7081 0.4173 1 1.5
H3 H 4 0.068 0.6155 0.4168 1 1.5

loop_
_geom_angle_atom_site_label_1
_geom_angle_atom_site_label_2
_geom_angle_atom_site_label_3
_geom_angle
_geom_angle_site_symmetry_1
_geom_angle_site_symmetry_2
_geom_angle_site_symmetry_3
_geom_angle_publ_flag
F1 Sr1 O2 86(11) . . . yes
F1 Sr1 O1 120(5) . . 1_545 yes
F1 Sr1 O2 84(4) . . 3_445 yes
F1 Sr1 F1 110(4) . . 3_545 yes
F1 Sr1 O1 128(15) . . 3_545 yes
O1 Sr1 O2 116(5) 1_545 . . yes
O2 Sr1 O2 99(7) . . 3_445 yes
F1 Sr1 O2 132(5) 3_545 . . yes
O1 Sr1 O2 44(8) 3_545 . . yes
O1 Sr1 O2 41(7) 1_545 . 3_445 yes
F1 Sr1 O1 95(11) 3_545 . 1_545 yes
O1 Sr1 O1 98(7) 1_545 . 3_545 yes
F1 Sr1 O2 127(13) 3_545 . 3_445 yes
O1 Sr1 O2 113(2) 3_545 . 3_445 yes
F1 Sr1 O1 98(5) 3_545 . 3_545 yes
Sr1 F1 Sr1 113(14) . . 2_555 yes
Sr1 F1 Sr1 110(4) . . 3_455 yes
Sr1 F1 Sr1 109(4) . . 4_555 yes
Sr1 F1 Sr1 109(4) 2_555 . 3_455 yes
Sr1 F1 Sr1 110(4) 2_555 . 4_555 yes
Sr1 F1 Sr1 105(13) 3_455 . 4_555 yes
Sr1 O1 C1 114(11) 1_565 . . yes
Sr1 O1 C1 120.00 3_455 . . yes
Sr1 O1 Sr1 98(6) 1_565 . 3_455 yes
Sr1 O2 C1 127(15) . . . yes
Sr1 O2 Sr1 99(7) . . 3_555 yes
Sr1 O2 C1 134.00 3_555 . . yes
O1 C1 O2 122(10) . . . yes
O1 C1 C2 118(12) . . . yes
O2 C1 C2 121.00 . . . yes
C1 C2 H1 109.00 . . . no
C1 C2 H2 110.00 . . . no
C1 C2 H3 111.00 . . . no
H1 C2 H2 109.00 . . . no
H1 C2 H3 109.00 . . . no
H2 C2 H3 110.00 . . . no

loop_
_geom_bond_atom_site_label_1
_geom_bond_atom_site_label_2
_geom_bond_distance
_geom_bond_site_symmetry_1
_geom_bond_site_symmetry_2
_geom_bond_publ_flag
Sr1 F1 2.4(2) . . yes
Sr1 O2 2.6(3) . . yes
Sr1 O1 2.8(3) . 1_545 yes
Sr1 O2 2.72(12) . 3_445 yes
Sr1 F1 2.6(2) . 3_545 yes
Sr1 O1 2.54(16) . 3_545 yes
O1 C1 1.3(3) . . yes
O2 C1 1.3(3) . . yes
C1 C2 1.50(12) . . no
C2 H1 0.9700 . . no
C2 H2 0.9500 . . no
C2 H3 0.9600 . . no

loop_
_geom_torsion_atom_site_label_1
_geom_torsion_atom_site_label_2
_geom_torsion_atom_site_label_3
_geom_torsion_atom_site_label_4
_geom_torsion
_geom_torsion_site_symmetry_1
_geom_torsion_site_symmetry_2
_geom_torsion_site_symmetry_3
_geom_torsion_site_symmetry_4
_geom_torsion_publ_flag
O2 Sr1 F1 Sr1 -169(2) . . . 2_555 no
O2 Sr1 F1 Sr1 -46(9) . . . 3_455 no
O2 Sr1 F1 Sr1 68(8) . . . 4_555 no
F1 Sr1 O2 Sr1 -97(5) . . . 3_555 no
O1 Sr1 O2 Sr1 141(6) 1_545 . . 3_555 no
O2 Sr1 O2 Sr1 180(6) 3_445 . . 3_555 no
O1 Sr1 O2 Sr1 67(6) 3_545 . . 3_555 no
O2 Sr1 O1 C1 -95(17) 1_565 1_565 . . no
O2 Sr1 O1 C1 -167.00 3_455 1_565 . . no
O1 Sr1 O1 C1 -52(18) 3_555 1_565 . . no
F1 Sr1 O1 C1 -40(12) . 3_455 . . no
O1 Sr1 O1 C1 57(10) 3_445 3_455 . . no
O2 Sr1 O1 C1 175(11) 3_455 3_455 . . no
F1 Sr1 O2 C1 73(15) . . . . no
O1 Sr1 O2 C1 -49(17) 1_545 . . . no
O2 Sr1 O2 C1 -10(17) 3_445 . . . no
F1 Sr1 O2 C1 -173(15) 3_545 . . . no
O1 Sr1 O2 C1 -124(17) 3_545 . . . no
O1 Sr1 O2 C1 131(15) 3_545 3_555 . . no
O1 Sr1 O2 Sr1 -61(10) 3_545 3_555 . . no
O2 Sr1 O2 Sr1 180(7) 3_555 3_555 . . no
O2 Sr1 O2 C1 11(17) 3_555 3_555 . . no
Sr1 O1 C1 O2 -57.00 1_565 . . . no
Sr1 O1 C1 C2 125.00 1_565 . . . no
Sr1 O1 C1 O2 59.00 3_455 . . . no
Sr1 O1 C1 C2 -119.00 3_455 . . . no
Sr1 O2 C1 C2 94(15) . . . . no
Sr1 O2 C1 O1 82.00 3_555 . . . no
Sr1 O2 C1 C2 -100.00 3_555 . . . no
Sr1 O2 C1 O1 -84.00 . . . . no
